data_1565277
loop_
_publ_author_name
'Agarwal, Tashika'
'Kaur-Ghumaan, Sandeep'

_publ_section_title
;
 Mono- and dinuclear mimics of the [FeFe] hydrogenase enzyme featuring
 bis(monothiolato) and 1,3,5-triaza-7-phosphaadamantane ligands
;
_journal_name_full 'Inorganica Chimica Acta'
_journal_page_first 119442
_journal_paper_doi 10.1016/j.ica.2020.119442
_journal_volume 504
_journal_year 2020
_chemical_formula_moiety 'C20 H14 Fe2 O6 S2'
_chemical_formula_sum 'C20 H14 Fe2 O6 S2'
_chemical_formula_weight 526.13
_space_group_crystal_system triclinic
_space_group_IT_number 2
_space_group_name_Hall '-P 1'
_space_group_name_H-M_alt 'P -1'
_atom_sites_solution_hydrogens geom
_cell_angle_alpha 105.228(4)
_cell_angle_beta 103.008(3)
_cell_angle_gamma 100.239(3)
_cell_formula_units_Z 4
_cell_length_a 12.3222(4)
_cell_length_b 13.9057(6)
_cell_length_c 14.1617(5)
_cell_measurement_temperature 293(2)
_cell_volume 2207.70(16)
_computing_molecular_graphics 'Olex2 (Dolomanov et al., 2009)'
_computing_publication_material 'Olex2 (Dolomanov et al., 2009)'
_computing_structure_refinement 'ShelXL (Sheldrick, 2015)'
_diffrn_ambient_temperature 293(2)
_diffrn_measured_fraction_theta_full 0.998
_diffrn_measured_fraction_theta_max 0.871
_diffrn_radiation_type MoK\a
_diffrn_radiation_wavelength 0.71073
_diffrn_reflns_av_R_equivalents 0.0542
_diffrn_reflns_av_unetI/netI 0.0724
_diffrn_reflns_Laue_measured_fraction_full 0.998
_diffrn_reflns_Laue_measured_fraction_max 0.871
_diffrn_reflns_limit_h_max 16
_diffrn_reflns_limit_h_min -17
_diffrn_reflns_limit_k_max 19
_diffrn_reflns_limit_k_min -18
_diffrn_reflns_limit_l_max 19
_diffrn_reflns_limit_l_min -19
_diffrn_reflns_number 32657
_diffrn_reflns_point_group_measured_fraction_full 0.998
_diffrn_reflns_point_group_measured_fraction_max 0.871
_diffrn_reflns_theta_full 25.242
_diffrn_reflns_theta_max 29.507
_diffrn_reflns_theta_min 3.324
_exptl_absorpt_coefficient_mu 1.536
_exptl_crystal_density_diffrn 1.583
_exptl_crystal_F_000 1064
_refine_diff_density_max 0.537
_refine_diff_density_min -0.487
_refine_diff_density_rms 0.089
_refine_ls_extinction_coef .
_refine_ls_extinction_method none
_refine_ls_goodness_of_fit_ref 1.041
_refine_ls_hydrogen_treatment constr
_refine_ls_matrix_type full
_refine_ls_number_parameters 541
_refine_ls_number_reflns 10720
_refine_ls_number_restraints 0
_refine_ls_restrained_S_all 1.041
_refine_ls_R_factor_all 0.0805
_refine_ls_R_factor_gt 0.0482
_refine_ls_shift/su_max 0.001
_refine_ls_shift/su_mean 0.000
_refine_ls_structure_factor_coef Fsqd
_refine_ls_weighting_details 'w=1/[\s^2^(Fo^2^)+(0.0404P)^2^+0.0662P] where P=(Fo^2^+2Fc^2^)/3'
_refine_ls_weighting_scheme calc
_refine_ls_wR_factor_gt 0.0941
_refine_ls_wR_factor_ref 0.1126
_reflns_Friedel_coverage 0.000
_reflns_Friedel_fraction_full .
_reflns_Friedel_fraction_max .
_reflns_number_gt 7455
_reflns_number_total 10720
_reflns_threshold_expression 'I > 2\s(I)'
_cod_data_source_file 1.cif
_cod_data_source_block 1
_cod_original_cell_volume 2207.70(15)
_cod_database_code 1565277
_shelx_space_group_comment
;
The symmetry employed for this shelxl refinement is uniquely defined
by the following loop, which should always be used as a source of
symmetry information in preference to the above space-group names.
They are only intended as comments.
;
_olex2_refinement_description
;
1. Fixed Uiso
 At 1.2 times of:
  All C(H) groups
 At 1.5 times of:
  All C(H,H,H) groups
2.a Me refined with riding coordinates:
 C01J(H01M,H01N,H01O), C01M(H01P,H01Q,H01R), C01N(H01A,H01B,H01C), C01O(H01E,
 H01F,H01J)
2.b Aromatic/amide H refined with riding coordinates:
 C00O(H00O), C00P(H00P), C00Q(H00Q), C00R(H00R), C00X(H00X), C00Z(H00Z),
 C010(H010), C016(H016), C017(H017), C019(H019), C01D(H01D), C01G(H01G),
 C01H(H01H), C01I(H01I), C01K(H01K), C01L(H01L)
;
_olex2_submission_special_instructions 'No special instructions were received'

loop_
_space_group_symop_operation_xyz
'x, y, z'
'-x, -y, -z'

loop_
_atom_site_label
_atom_site_type_symbol
_atom_site_fract_x
_atom_site_fract_y
_atom_site_fract_z
_atom_site_U_iso_or_equiv
_atom_site_adp_type
_atom_site_occupancy
_atom_site_site_symmetry_order
_atom_site_calc_flag
_atom_site_refinement_flags_posn
_atom_site_refinement_flags_adp
_atom_site_refinement_flags_occupancy
_atom_site_disorder_assembly
_atom_site_disorder_group
Fe01 Fe 0.86487(4) 0.61322(3) 0.37202(3) 0.02919(12) Uani 1 1 d . . . . .
Fe02 Fe 0.79811(4) 0.29902(3) 0.86639(3) 0.02910(12) Uani 1 1 d . . . . .
Fe03 Fe 0.64625(4) 0.16033(3) 0.72404(3) 0.02952(12) Uani 1 1 d . . . . .
Fe04 Fe 0.76530(4) 0.64340(3) 0.50996(3) 0.03133(13) Uani 1 1 d . . . . .
S005 S 0.70909(7) 0.14931(6) 0.88218(6) 0.02609(18) Uani 1 1 d . . . . .
S006 S 0.68892(7) 0.64488(6) 0.35029(6) 0.02841(18) Uani 1 1 d . . . . .
S007 S 0.83784(7) 0.18076(6) 0.74180(6) 0.03012(19) Uani 1 1 d . . . . .
S008 S 0.90367(7) 0.76711(6) 0.49679(6) 0.0330(2) Uani 1 1 d . . . . .
O009 O 0.5334(2) -0.0539(2) 0.5962(2) 0.0524(7) Uani 1 1 d . . . . .
O00A O 0.7852(2) 0.38856(19) 0.2932(2) 0.0558(7) Uani 1 1 d . . . . .
O00B O 0.8989(2) 0.6409(2) 0.1810(2) 0.0588(8) Uani 1 1 d . . . . .
O00C O 0.8531(2) 0.44571(19) 0.7579(2) 0.0558(7) Uani 1 1 d . . . . .
O00D O 0.6186(2) 0.7484(2) 0.6162(2) 0.0592(8) Uani 1 1 d . . . . .
O00E O 0.6355(2) 0.4321(2) 0.4704(2) 0.0601(8) Uani 1 1 d . . . . .
O00F O 0.4486(2) 0.2318(2) 0.7715(2) 0.0627(8) Uani 1 1 d . . . . .
O00G O 1.0950(2) 0.5999(2) 0.4723(2) 0.0585(8) Uani 1 1 d . . . . .
O00H O 0.6608(3) 0.4187(2) 0.9681(2) 0.0622(8) Uani 1 1 d . . . . .
O00I O 0.9402(3) 0.6339(2) 0.6838(2) 0.0631(8) Uani 1 1 d . . . . .
O00J O 0.6344(3) 0.2556(2) 0.5611(2) 0.0682(9) Uani 1 1 d . . . . .
O00K O 1.0065(3) 0.3762(2) 1.0408(2) 0.0712(9) Uani 1 1 d . . . . .
C00L C 0.8986(3) 0.0898(2) 0.7922(2) 0.0275(7) Uani 1 1 d . . . . .
C00M C 0.6091(3) 0.1554(2) 0.9561(2) 0.0266(7) Uani 1 1 d . . . . .
C00N C 0.5704(3) 0.5389(2) 0.2707(2) 0.0291(7) Uani 1 1 d . . . . .
C00O C 1.0080(3) 0.1245(3) 0.8599(2) 0.0358(8) Uani 1 1 d . . . . .
H00O H 1.045370 0.194181 0.882583 0.043 Uiso 1 1 calc R . . . .
C00P C 0.6482(3) 0.2098(2) 1.0594(2) 0.0311(7) Uani 1 1 d . . . . .
H00P H 0.723087 0.251012 1.088125 0.037 Uiso 1 1 calc R . . . .
C00Q C 0.8453(3) -0.0134(3) 0.7590(3) 0.0368(8) Uani 1 1 d . . . . .
H00Q H 0.772012 -0.037650 0.712986 0.044 Uiso 1 1 calc R . . . .
C00R C 0.4970(3) 0.0943(2) 0.9147(2) 0.0314(7) Uani 1 1 d . . . . .
H00R H 0.470251 0.056966 0.845453 0.038 Uiso 1 1 calc R . . . .
C00S C 0.8533(3) 0.8625(2) 0.4480(2) 0.0302(7) Uani 1 1 d . . . . .
C00T C 0.5772(3) 0.0289(3) 0.6466(3) 0.0357(8) Uani 1 1 d . . . . .
C00U C 0.6760(3) 0.7085(3) 0.5757(3) 0.0402(9) Uani 1 1 d . . . . .
C00V C 0.4629(3) 0.1411(3) 1.0793(3) 0.0356(8) Uani 1 1 d . . . . .
C00W C 0.8325(3) 0.3901(3) 0.8009(3) 0.0383(8) Uani 1 1 d . . . . .
C00X C 0.9004(3) -0.0817(3) 0.7938(3) 0.0362(8) Uani 1 1 d . . . . .
H00X H 0.862643 -0.151253 0.771196 0.043 Uiso 1 1 calc R . . . .
C00Y C 0.8901(3) 0.6339(3) 0.2574(3) 0.0378(8) Uani 1 1 d . . . . .
C00Z C 0.4249(3) 0.0889(3) 0.9765(3) 0.0378(8) Uani 1 1 d . . . . .
H00Z H 0.349368 0.049117 0.947843 0.045 Uiso 1 1 calc R . . . .
C010 C 1.0618(3) 0.0555(3) 0.8940(3) 0.0394(9) Uani 1 1 d . . . . .
H010 H 1.134990 0.079849 0.940113 0.047 Uiso 1 1 calc R . . . .
C011 C 1.0058(3) 0.6043(3) 0.4327(3) 0.0375(8) Uani 1 1 d . . . . .
C012 C 0.8137(3) 0.4760(3) 0.3230(3) 0.0367(8) Uani 1 1 d . . . . .
C013 C 0.7970(3) 1.0263(2) 0.3840(3) 0.0366(8) Uani 1 1 d . . . . .
C014 C 0.9271(3) 0.3446(3) 0.9724(3) 0.0425(9) Uani 1 1 d . . . . .
C015 C 0.6857(3) 0.5142(3) 0.4857(3) 0.0399(8) Uani 1 1 d . . . . .
C016 C 0.4721(3) 0.5171(3) 0.3005(3) 0.0414(9) Uani 1 1 d . . . . .
H016 H 0.470712 0.550831 0.366129 0.050 Uiso 1 1 calc R . . . .
C017 C 0.5747(3) 0.2023(3) 1.1196(3) 0.0390(8) Uani 1 1 d . . . . .
H017 H 0.601102 0.239190 1.188953 0.047 Uiso 1 1 calc R . . . .
C018 C 0.6387(3) 0.2174(3) 0.6230(3) 0.0418(9) Uani 1 1 d . . . . .
C019 C 0.7699(3) 0.9069(3) 0.4783(3) 0.0404(9) Uani 1 1 d . . . . .
H019 H 0.731906 0.882388 0.520311 0.048 Uiso 1 1 calc R . . . .
C01A C 0.3739(3) 0.3938(3) 0.1327(3) 0.0428(9) Uani 1 1 d . . . . .
C01B C 0.5240(3) 0.2026(3) 0.7512(3) 0.0422(9) Uani 1 1 d . . . . .
C01C C 0.7134(3) 0.3717(3) 0.9278(3) 0.0395(8) Uani 1 1 d . . . . .
C01D C 0.3754(3) 0.4444(3) 0.2315(3) 0.0452(9) Uani 1 1 d . . . . .
H01D H 0.309614 0.429188 0.252132 0.054 Uiso 1 1 calc R . . . .
C01E C 1.0092(3) -0.0490(3) 0.8609(2) 0.0342(8) Uani 1 1 d . . . . .
C01F C 0.8717(3) 0.6376(3) 0.6168(3) 0.0427(9) Uani 1 1 d . . . . .
C01G C 0.5701(3) 0.4881(3) 0.1721(3) 0.0382(8) Uani 1 1 d . . . . .
H01G H 0.635922 0.502511 0.151397 0.046 Uiso 1 1 calc R . . . .
C01H C 0.4729(3) 0.4167(3) 0.1047(3) 0.0437(9) Uani 1 1 d . . . . .
H01H H 0.474265 0.383202 0.039023 0.052 Uiso 1 1 calc R . . . .
C01I C 0.9082(3) 0.9000(3) 0.3861(3) 0.0474(10) Uani 1 1 d . . . . .
H01I H 0.964893 0.871107 0.365318 0.057 Uiso 1 1 calc R . . . .
C01J C 1.0700(3) -0.1239(3) 0.8963(3) 0.0511(10) Uani 1 1 d . . . . .
H01M H 1.144611 -0.087069 0.942578 0.077 Uiso 1 1 calc R . . . .
H01N H 1.025630 -0.159193 0.930393 0.077 Uiso 1 1 calc R . . . .
H01O H 1.078588 -0.173107 0.838352 0.077 Uiso 1 1 calc R . . . .
C01K C 0.7430(3) 0.9875(3) 0.4463(3) 0.0443(9) Uani 1 1 d . . . . .
H01K H 0.686653 1.016556 0.467495 0.053 Uiso 1 1 calc R . . . .
C01L C 0.8795(4) 0.9809(3) 0.3544(3) 0.0492(10) Uani 1 1 d . . . . .
H01L H 0.917183 1.005067 0.311996 0.059 Uiso 1 1 calc R . . . .
C01M C 0.3861(3) 0.1316(3) 1.1483(3) 0.0508(10) Uani 1 1 d . . . . .
H01P H 0.427354 0.173494 1.217187 0.076 Uiso 1 1 calc R . . . .
H01Q H 0.318636 0.154351 1.125594 0.076 Uiso 1 1 calc R . . . .
H01R H 0.363900 0.061035 1.145821 0.076 Uiso 1 1 calc R . . . .
C01N C 0.7662(3) 1.1140(3) 0.3484(3) 0.0552(11) Uani 1 1 d . . . . .
H01A H 0.707312 1.135715 0.376606 0.083 Uiso 1 1 calc R . . . .
H01B H 0.833207 1.170658 0.370942 0.083 Uiso 1 1 calc R . . . .
H01C H 0.738585 1.091443 0.275233 0.083 Uiso 1 1 calc R . . . .
C01O C 0.2663(3) 0.3193(3) 0.0563(3) 0.0648(13) Uani 1 1 d . . . . .
H01E H 0.206005 0.312466 0.088640 0.097 Uiso 1 1 calc R . . . .
H01F H 0.242935 0.344653 0.000131 0.097 Uiso 1 1 calc R . . . .
H01J H 0.281633 0.253323 0.031692 0.097 Uiso 1 1 calc R . . . .

loop_
_atom_site_aniso_label
_atom_site_aniso_U_11
_atom_site_aniso_U_22
_atom_site_aniso_U_33
_atom_site_aniso_U_23
_atom_site_aniso_U_13
_atom_site_aniso_U_12
Fe01 0.0292(3) 0.0263(3) 0.0316(3) 0.0087(2) 0.0080(2) 0.0070(2)
Fe02 0.0327(3) 0.0238(2) 0.0315(3) 0.0081(2) 0.0113(2) 0.0072(2)
Fe03 0.0325(3) 0.0285(3) 0.0273(3) 0.0104(2) 0.0048(2) 0.0093(2)
Fe04 0.0390(3) 0.0275(3) 0.0286(3) 0.0098(2) 0.0107(2) 0.0083(2)
S005 0.0269(4) 0.0267(4) 0.0259(4) 0.0097(3) 0.0072(3) 0.0081(3)
S006 0.0291(4) 0.0260(4) 0.0298(4) 0.0088(3) 0.0082(4) 0.0065(3)
S007 0.0353(5) 0.0279(4) 0.0305(4) 0.0108(3) 0.0131(4) 0.0090(4)
S008 0.0357(5) 0.0261(4) 0.0338(5) 0.0081(4) 0.0065(4) 0.0057(4)
O009 0.0507(17) 0.0364(16) 0.0556(17) 0.0060(13) 0.0011(14) 0.0058(13)
O00A 0.0577(18) 0.0287(15) 0.0667(19) 0.0044(13) 0.0057(14) 0.0071(13)
O00B 0.0557(18) 0.080(2) 0.0475(17) 0.0304(16) 0.0231(15) 0.0089(15)
O00C 0.077(2) 0.0376(15) 0.0646(18) 0.0283(14) 0.0328(16) 0.0108(14)
O00D 0.072(2) 0.0577(19) 0.0586(18) 0.0144(15) 0.0348(16) 0.0285(16)
O00E 0.072(2) 0.0379(16) 0.0674(19) 0.0265(14) 0.0141(16) -0.0009(15)
O00F 0.0585(19) 0.085(2) 0.0692(19) 0.0388(17) 0.0246(16) 0.0497(17)
O00G 0.0416(16) 0.0588(19) 0.0670(19) 0.0135(15) -0.0002(14) 0.0224(14)
O00H 0.087(2) 0.0532(19) 0.074(2) 0.0249(15) 0.0518(18) 0.0407(17)
O00I 0.073(2) 0.0596(19) 0.0487(17) 0.0232(15) -0.0050(16) 0.0158(16)
O00J 0.098(2) 0.0587(19) 0.0476(17) 0.0345(15) 0.0059(17) 0.0116(17)
O00K 0.0563(19) 0.068(2) 0.059(2) -0.0053(16) -0.0111(16) 0.0124(16)
C00L 0.0269(17) 0.0302(18) 0.0268(17) 0.0059(14) 0.0123(14) 0.0092(14)
C00M 0.0315(18) 0.0239(17) 0.0285(17) 0.0101(13) 0.0110(14) 0.0110(14)
C00N 0.0277(18) 0.0277(17) 0.0321(18) 0.0109(14) 0.0063(14) 0.0081(14)
C00O 0.0312(19) 0.0298(19) 0.040(2) 0.0062(15) 0.0060(16) 0.0043(15)
C00P 0.0320(19) 0.0290(18) 0.0311(18) 0.0091(14) 0.0093(15) 0.0055(14)
C00Q 0.0323(19) 0.0308(19) 0.041(2) 0.0075(16) 0.0030(16) 0.0068(15)
C00R 0.0313(19) 0.0324(18) 0.0295(18) 0.0077(14) 0.0089(15) 0.0085(15)
C00S 0.0351(19) 0.0200(16) 0.0306(18) 0.0046(13) 0.0070(15) 0.0032(14)
C00T 0.033(2) 0.044(2) 0.035(2) 0.0199(17) 0.0070(16) 0.0143(17)
C00U 0.051(2) 0.036(2) 0.0310(19) 0.0089(16) 0.0116(18) 0.0071(18)
C00V 0.043(2) 0.0287(18) 0.047(2) 0.0159(16) 0.0245(18) 0.0158(16)
C00W 0.042(2) 0.0276(19) 0.046(2) 0.0082(16) 0.0166(18) 0.0089(16)
C00X 0.038(2) 0.0240(18) 0.045(2) 0.0091(15) 0.0107(17) 0.0086(15)
C00Y 0.0294(19) 0.036(2) 0.043(2) 0.0104(17) 0.0071(17) 0.0037(15)
C00Z 0.033(2) 0.033(2) 0.049(2) 0.0145(17) 0.0143(17) 0.0086(16)
C010 0.0295(19) 0.042(2) 0.036(2) 0.0053(16) -0.0012(16) 0.0068(16)
C011 0.044(2) 0.0295(19) 0.037(2) 0.0067(16) 0.0095(17) 0.0122(17)
C012 0.036(2) 0.038(2) 0.037(2) 0.0118(17) 0.0104(16) 0.0105(17)
C013 0.045(2) 0.0257(18) 0.0337(19) 0.0077(15) 0.0051(17) 0.0056(16)
C014 0.044(2) 0.039(2) 0.041(2) 0.0057(17) 0.0127(19) 0.0116(18)
C015 0.045(2) 0.043(2) 0.035(2) 0.0151(17) 0.0127(17) 0.0138(18)
C016 0.035(2) 0.046(2) 0.044(2) 0.0138(18) 0.0152(17) 0.0091(17)
C017 0.054(2) 0.033(2) 0.0330(19) 0.0091(15) 0.0194(18) 0.0117(17)
C018 0.044(2) 0.036(2) 0.038(2) 0.0099(17) 0.0033(17) 0.0056(17)
C019 0.045(2) 0.041(2) 0.044(2) 0.0172(17) 0.0227(18) 0.0128(18)
C01A 0.034(2) 0.031(2) 0.058(3) 0.0150(18) 0.0018(18) 0.0078(16)
C01B 0.050(2) 0.043(2) 0.034(2) 0.0174(17) 0.0039(18) 0.0189(19)
C01C 0.051(2) 0.032(2) 0.040(2) 0.0149(16) 0.0165(18) 0.0127(17)
C01D 0.026(2) 0.048(2) 0.069(3) 0.029(2) 0.0160(19) 0.0090(17)
C01E 0.037(2) 0.039(2) 0.0317(19) 0.0124(16) 0.0137(16) 0.0165(16)
C01F 0.057(3) 0.032(2) 0.039(2) 0.0113(17) 0.016(2) 0.0093(18)
C01G 0.0288(19) 0.041(2) 0.040(2) 0.0064(17) 0.0103(16) 0.0073(16)
C01H 0.040(2) 0.042(2) 0.038(2) 0.0023(17) 0.0027(17) 0.0085(17)
C01I 0.059(3) 0.037(2) 0.062(3) 0.0191(19) 0.039(2) 0.0167(19)
C01J 0.058(3) 0.052(3) 0.056(3) 0.025(2) 0.017(2) 0.030(2)
C01K 0.046(2) 0.043(2) 0.053(2) 0.0192(19) 0.0212(19) 0.0196(18)
C01L 0.072(3) 0.037(2) 0.052(2) 0.0214(18) 0.036(2) 0.015(2)
C01M 0.064(3) 0.042(2) 0.062(3) 0.020(2) 0.041(2) 0.018(2)
C01N 0.061(3) 0.043(2) 0.062(3) 0.026(2) 0.010(2) 0.011(2)
C01O 0.043(2) 0.047(3) 0.082(3) 0.016(2) -0.012(2) 0.000(2)

loop_
_atom_type_symbol
_atom_type_description
_atom_type_scat_dispersion_real
_atom_type_scat_dispersion_imag
_atom_type_scat_source
C C 0.0033 0.0016 'International Tables Vol C Tables 4.2.6.8 and 6.1.1.4'
H H 0.0000 0.0000 'International Tables Vol C Tables 4.2.6.8 and 6.1.1.4'
O O 0.0106 0.0060 'International Tables Vol C Tables 4.2.6.8 and 6.1.1.4'
S S 0.1246 0.1234 'International Tables Vol C Tables 4.2.6.8 and 6.1.1.4'
Fe Fe 0.3463 0.8444 'International Tables Vol C Tables 4.2.6.8 and 6.1.1.4'

loop_
_geom_angle_atom_site_label_1
_geom_angle_atom_site_label_2
_geom_angle_atom_site_label_3
_geom_angle
_geom_angle_site_symmetry_1
_geom_angle_site_symmetry_3
S006 Fe01 Fe04 55.99(2) . .
S006 Fe01 S008 78.65(3) . .
S008 Fe01 Fe04 56.34(3) . .
C00Y Fe01 Fe04 150.37(11) . .
C00Y Fe01 S006 97.34(11) . .
C00Y Fe01 S008 110.14(11) . .
C011 Fe01 Fe04 105.61(11) . .
C011 Fe01 S006 160.99(11) . .
C011 Fe01 S008 86.85(11) . .
C011 Fe01 C00Y 99.19(16) . .
C012 Fe01 Fe04 97.81(11) . .
C012 Fe01 S006 95.70(11) . .
C012 Fe01 S008 152.20(11) . .
C012 Fe01 C00Y 97.54(15) . .
C012 Fe01 C011 91.40(15) . .
S005 Fe02 Fe03 56.17(2) . .
S005 Fe02 S007 78.57(3) . .
S007 Fe02 Fe03 56.55(3) . .
C00W Fe02 Fe03 100.17(11) . .
C00W Fe02 S005 156.29(12) . .
C00W Fe02 S007 86.75(11) . .
C00W Fe02 C014 98.46(17) . .
C014 Fe02 Fe03 152.96(12) . .
C014 Fe02 S005 103.33(12) . .
C014 Fe02 S007 105.44(11) . .
C01C Fe02 Fe03 101.65(12) . .
C01C Fe02 S005 93.84(11) . .
C01C Fe02 S007 157.56(12) . .
C01C Fe02 C00W 92.75(15) . .
C01C Fe02 C014 96.83(16) . .
S005 Fe03 Fe02 56.59(2) . .
S005 Fe03 S007 78.95(3) . .
S007 Fe03 Fe02 56.83(2) . .
C00T Fe03 Fe02 154.21(10) . .
C00T Fe03 S005 103.60(10) . .
C00T Fe03 S007 106.46(11) . .
C00T Fe03 C018 98.30(15) . .
C018 Fe03 Fe02 100.37(11) . .
C018 Fe03 S005 156.96(12) . .
C018 Fe03 S007 88.10(12) . .
C01B Fe03 Fe02 97.34(12) . .
C01B Fe03 S005 92.19(11) . .
C01B Fe03 S007 153.41(12) . .
C01B Fe03 C00T 99.96(16) . .
C01B Fe03 C018 91.02(16) . .
S006 Fe04 Fe01 56.21(2) . .
S006 Fe04 S008 78.91(3) . .
S008 Fe04 Fe01 56.59(3) . .
C00U Fe04 Fe01 151.58(11) . .
C00U Fe04 S006 100.24(11) . .
C00U Fe04 S008 107.10(12) . .
C015 Fe04 Fe01 99.65(11) . .
C015 Fe04 S006 93.84(11) . .
C015 Fe04 S008 155.23(12) . .
C015 Fe04 C00U 97.47(16) . .
C015 Fe04 C01F 92.05(16) . .
C01F Fe04 Fe01 101.67(12) . .
C01F Fe04 S006 157.78(12) . .
C01F Fe04 S008 86.84(12) . .
C01F Fe04 C00U 100.20(16) . .
Fe03 S005 Fe02 67.25(3) . .
C00M S005 Fe02 117.32(10) . .
C00M S005 Fe03 115.97(10) . .
Fe04 S006 Fe01 67.80(3) . .
C00N S006 Fe01 116.00(10) . .
C00N S006 Fe04 116.54(11) . .
Fe03 S007 Fe02 66.62(3) . .
C00L S007 Fe02 110.78(10) . .
C00L S007 Fe03 114.39(11) . .
Fe04 S008 Fe01 67.07(3) . .
C00S S008 Fe01 112.13(11) . .
C00S S008 Fe04 115.58(11) . .
C00O C00L S007 118.1(2) . .
C00Q C00L S007 122.5(2) . .
C00Q C00L C00O 119.1(3) . .
C00P C00M S005 119.3(2) . .
C00P C00M C00R 119.5(3) . .
C00R C00M S005 120.5(2) . .
C016 C00N S006 120.4(3) . .
C016 C00N C01G 119.2(3) . .
C01G C00N S006 119.6(2) . .
C00L C00O H00O 120.0 . .
C00L C00O C010 120.0(3) . .
C010 C00O H00O 120.0 . .
C00M C00P H00P 120.3 . .
C00M C00P C017 119.3(3) . .
C017 C00P H00P 120.3 . .
C00L C00Q H00Q 119.9 . .
C00L C00Q C00X 120.2(3) . .
C00X C00Q H00Q 119.9 . .
C00M C00R H00R 120.0 . .
C00Z C00R C00M 120.0(3) . .
C00Z C00R H00R 120.0 . .
C019 C00S S008 122.6(3) . .
C01I C00S S008 118.1(3) . .
C01I C00S C019 118.9(3) . .
O009 C00T Fe03 178.8(3) . .
O00D C00U Fe04 179.0(4) . .
C00Z C00V C017 118.2(3) . .
C00Z C00V C01M 121.5(3) . .
C017 C00V C01M 120.3(3) . .
O00C C00W Fe02 178.6(3) . .
C00Q C00X H00X 119.2 . .
C01E C00X C00Q 121.7(3) . .
C01E C00X H00X 119.2 . .
O00B C00Y Fe01 174.8(3) . .
C00R C00Z H00Z 119.4 . .
C00V C00Z C00R 121.2(3) . .
C00V C00Z H00Z 119.4 . .
C00O C010 H010 119.2 . .
C00O C010 C01E 121.6(3) . .
C01E C010 H010 119.2 . .
O00G C011 Fe01 179.0(3) . .
O00A C012 Fe01 177.5(3) . .
C01K C013 C01N 121.7(3) . .
C01L C013 C01K 117.1(3) . .
C01L C013 C01N 121.2(3) . .
O00K C014 Fe02 177.4(3) . .
O00E C015 Fe04 179.7(4) . .
C00N C016 H016 120.4 . .
C00N C016 C01D 119.3(3) . .
C01D C016 H016 120.4 . .
C00P C017 C00V 121.8(3) . .
C00P C017 H017 119.1 . .
C00V C017 H017 119.1 . .
O00J C018 Fe03 178.3(3) . .
C00S C019 H019 120.0 . .
C01K C019 C00S 120.1(3) . .
C01K C019 H019 120.0 . .
C01D C01A C01O 121.5(4) . .
C01H C01A C01D 117.8(3) . .
C01H C01A C01O 120.6(4) . .
O00F C01B Fe03 177.7(4) . .
O00H C01C Fe02 179.0(4) . .
C016 C01D H01D 119.0 . .
C01A C01D C016 121.9(3) . .
C01A C01D H01D 119.0 . .
C00X C01E C010 117.4(3) . .
C00X C01E C01J 121.5(3) . .
C010 C01E C01J 121.1(3) . .
O00I C01F Fe04 179.1(3) . .
C00N C01G H01G 119.8 . .
C01H C01G C00N 120.5(3) . .
C01H C01G H01G 119.8 . .
C01A C01H C01G 121.3(3) . .
C01A C01H H01H 119.4 . .
C01G C01H H01H 119.4 . .
C00S C01I H01I 119.9 . .
C00S C01I C01L 120.2(3) . .
C01L C01I H01I 119.9 . .
C01E C01J H01M 109.5 . .
C01E C01J H01N 109.5 . .
C01E C01J H01O 109.5 . .
H01M C01J H01N 109.5 . .
H01M C01J H01O 109.5 . .
H01N C01J H01O 109.5 . .
C013 C01K C019 122.0(3) . .
C013 C01K H01K 119.0 . .
C019 C01K H01K 119.0 . .
C013 C01L C01I 121.8(3) . .
C013 C01L H01L 119.1 . .
C01I C01L H01L 119.1 . .
C00V C01M H01P 109.5 . .
C00V C01M H01Q 109.5 . .
C00V C01M H01R 109.5 . .
H01P C01M H01Q 109.5 . .
H01P C01M H01R 109.5 . .
H01Q C01M H01R 109.5 . .
C013 C01N H01A 109.5 . .
C013 C01N H01B 109.5 . .
C013 C01N H01C 109.5 . .
H01A C01N H01B 109.5 . .
H01A C01N H01C 109.5 . .
H01B C01N H01C 109.5 . .
C01A C01O H01E 109.5 . .
C01A C01O H01F 109.5 . .
C01A C01O H01J 109.5 . .
H01E C01O H01F 109.5 . .
H01E C01O H01J 109.5 . .
H01F C01O H01J 109.5 . .

loop_
_geom_bond_atom_site_label_1
_geom_bond_atom_site_label_2
_geom_bond_distance
_geom_bond_site_symmetry_2
Fe01 Fe04 2.5158(6) .
Fe01 S006 2.2582(9) .
Fe01 S008 2.2803(9) .
Fe01 C00Y 1.804(4) .
Fe01 C011 1.798(4) .
Fe01 C012 1.789(4) .
Fe02 Fe03 2.5023(7) .
Fe02 S005 2.2650(9) .
Fe02 S007 2.2820(9) .
Fe02 C00W 1.802(4) .
Fe02 C014 1.803(4) .
Fe02 C01C 1.786(4) .
Fe03 S005 2.2540(9) .
Fe03 S007 2.2746(9) .
Fe03 C00T 1.800(4) .
Fe03 C018 1.802(4) .
Fe03 C01B 1.794(4) .
Fe04 S006 2.2522(9) .
Fe04 S008 2.2738(10) .
Fe04 C00U 1.808(4) .
Fe04 C015 1.790(4) .
Fe04 C01F 1.796(4) .
S005 C00M 1.786(3) .
S006 C00N 1.788(3) .
S007 C00L 1.800(3) .
S008 C00S 1.790(3) .
O009 C00T 1.139(4) .
O00A C012 1.136(4) .
O00B C00Y 1.139(4) .
O00C C00W 1.132(4) .
O00D C00U 1.137(4) .
O00E C015 1.137(4) .
O00F C01B 1.141(4) .
O00G C011 1.135(4) .
O00H C01C 1.138(4) .
O00I C01F 1.138(4) .
O00J C018 1.136(4) .
O00K C014 1.134(4) .
C00L C00O 1.383(4) .
C00L C00Q 1.372(4) .
C00M C00P 1.385(4) .
C00M C00R 1.390(4) .
C00N C016 1.379(4) .
C00N C01G 1.388(4) .
C00O H00O 0.9300 .
C00O C010 1.386(4) .
C00P H00P 0.9300 .
C00P C017 1.386(4) .
C00Q H00Q 0.9300 .
C00Q C00X 1.390(4) .
C00R H00R 0.9300 .
C00R C00Z 1.387(4) .
C00S C019 1.380(4) .
C00S C01I 1.371(4) .
C00V C00Z 1.372(5) .
C00V C017 1.387(5) .
C00V C01M 1.518(4) .
C00X H00X 0.9300 .
C00X C01E 1.375(4) .
C00Z H00Z 0.9300 .
C010 H010 0.9300 .
C010 C01E 1.387(5) .
C013 C01K 1.378(5) .
C013 C01L 1.374(5) .
C013 C01N 1.513(5) .
C016 H016 0.9300 .
C016 C01D 1.389(5) .
C017 H017 0.9300 .
C019 H019 0.9300 .
C019 C01K 1.380(5) .
C01A C01D 1.386(5) .
C01A C01H 1.376(5) .
C01A C01O 1.509(5) .
C01D H01D 0.9300 .
C01E C01J 1.510(4) .
C01G H01G 0.9300 .
C01G C01H 1.377(4) .
C01H H01H 0.9300 .
C01I H01I 0.9300 .
C01I C01L 1.389(5) .
C01J H01M 0.9600 .
C01J H01N 0.9600 .
C01J H01O 0.9600 .
C01K H01K 0.9300 .
C01L H01L 0.9300 .
C01M H01P 0.9600 .
C01M H01Q 0.9600 .
C01M H01R 0.9600 .
C01N H01A 0.9600 .
C01N H01B 0.9600 .
C01N H01C 0.9600 .
C01O H01E 0.9600 .
C01O H01F 0.9600 .
C01O H01J 0.9600 .
